data_7130467
loop_
_publ_author_name
'Yu, Ke-Yin'
'Ge, Xiao-Min'
'Fan, Yi-Jun'
'Liu, Xiao-Tao'
'Yang, Xue'
'Yang, Yu-Han'
'Zhao, Xian-He'
'An, Xian-Tao'
'Fan, Chun-An'

_publ_section_title
;
 Iron(III)-catalyzed tandem annulation of indolyl-substituted
 <i>p</i>-quinone methides with ynamides for the synthesis of
 cyclopenta[<i>b</i>]indoles.
;
_journal_issue 62
_journal_name_full 'Chemical communications (Cambridge, England)'
_journal_page_first 8710
_journal_page_last 8713
_journal_paper_doi 10.1039/d2cc03252j
_journal_volume 58
_journal_year 2022
_chemical_formula_moiety 'C47 H50 N2 O4 S'
_chemical_formula_sum 'C47 H50 N2 O4 S'
_chemical_formula_weight 738.95
_chemical_melting_point 482.6(5)
_chemical_name_systematic 'Compound 3ca'
_space_group_crystal_system monoclinic
_space_group_IT_number 14
_space_group_name_Hall '-P 2ybc'
_space_group_name_H-M_alt 'P 1 21/c 1'
_atom_sites_solution_hydrogens geom
_atom_sites_solution_primary direct
_audit_creation_date 2021-11-01
_audit_creation_method
;
Olex2 1.3
(compiled 2020.11.12 svn.r5f609507 for OlexSys, GUI svn.r6408)
;
_audit_update_record
;
2022-02-15 deposited with the CCDC.	2022-07-04 downloaded from the CCDC.
;
_cell_angle_alpha 90
_cell_angle_beta 93.7820(10)
_cell_angle_gamma 90
_cell_formula_units_Z 4
_cell_length_a 10.55370(10)
_cell_length_b 12.93580(10)
_cell_length_c 30.0737(3)
_cell_measurement_reflns_used 23371
_cell_measurement_temperature 291.7(2)
_cell_measurement_theta_max 76.3230
_cell_measurement_theta_min 2.9380
_cell_volume 4096.74(6)
_computing_cell_refinement 'CrysAlisPro 1.171.41.105a (Rigaku OD, 2021)'
_computing_data_collection 'CrysAlisPro 1.171.41.105a (Rigaku OD, 2021)'
_computing_data_reduction 'CrysAlisPro 1.171.41.105a (Rigaku OD, 2021)'
_computing_molecular_graphics 'Olex2 1.3 (Dolomanov et al., 2009)'
_computing_publication_material 'Olex2 1.3 (Dolomanov et al., 2009)'
_computing_structure_refinement 'SHELXL 2018/3 (Sheldrick, 2015)'
_computing_structure_solution 'SHELXS  (Sheldrick, 2008)'
_diffrn_ambient_environment air
_diffrn_ambient_temperature 291.7(2)
_diffrn_detector 'Hybrid Pixel Array Detector'
_diffrn_detector_area_resol_mean 10.0000
_diffrn_detector_type HyPix
_diffrn_measured_fraction_theta_full 0.998
_diffrn_measured_fraction_theta_max 0.957
_diffrn_measurement_details
;
List of Runs (angles in degrees, time in seconds):

  # Type    Start    End  Width  t~exp~   \w     \q     \k     \f   Frames
#--------------------------------------------------------------------------
  1  \w     75.00 120.00   0.50    0.07    --  104.25 134.00 140.00   90
  2  \w    125.00 150.00   0.50    0.07    --  104.25 135.00 -40.00   50
  3  \w     93.00 176.00   0.50    0.07    --  104.25  45.00  60.00  166
  4  \w     29.00  99.00   0.50    0.05    --   46.32-135.00-106.00  140
  5  \w     33.00 120.00   0.50    0.07    --  104.25-135.00-106.00  174
  6  \w     34.00 110.00   0.50    0.07    --  104.25-125.00  30.00  152
  7  \w     51.00  76.00   0.50    0.07    --  104.25-134.00  73.00   50
  8  \w     51.00  76.00   0.50    0.07    --  104.25-125.00 120.00   50
  9  \w     80.00 110.00   0.50    0.07    --  104.25-125.00 120.00   60
 10  \w     51.00  76.00   0.50    0.05    --   46.32-134.00  73.00   50
 11  \w     33.00  92.00   0.50    0.07    --  104.25 -94.00-120.00  118
 12  \w     46.00  72.00   0.50    0.07    --  104.25 -61.00 -90.00   52
 13  \w     35.00  66.00   0.50    0.07    --  104.25 -61.00-120.00   62
 14  \w    -10.00  22.00   0.50    0.05    --   46.32 -19.00 120.00   64
 15  \w   -108.00 -29.00   0.50    0.07    -- -102.00 109.00  75.72  158
 16  \w    -74.00 -30.00   0.50    0.07    -- -102.00 134.00 140.00   88
 17  \w    -98.00 -73.00   0.50    0.07    -- -102.00 135.00 -40.00   50
 18  \w    -24.00   2.00   0.50    0.05    --  -46.32  19.00-180.00   52
 19  \w    -21.00  29.00   0.50    0.05    --  -46.32  19.00 -60.00  100
 20  \w      0.00  28.00   0.50    0.05    --  -46.32  19.00 -30.00   56
 21  \w    -68.00 -42.00   0.50    0.07    -- -102.00  61.00   0.00   52
 22  \w   -175.00-101.00   0.50    0.07    -- -102.00 -15.00-120.00  148
 23  \w   -158.00-132.00   0.50    0.07    -- -102.00-125.00-150.00   52
 24  \w   -113.00 -75.00   0.50    0.07    -- -102.00-125.00-150.00   76
 25  \w   -119.00 -68.00   0.50    0.05    --  -46.32-135.00-106.00  102
 26  \w    -98.00 -70.00   0.50    0.05    --  -46.32-134.00  73.00   56
 27  \w   -117.00 -75.00   0.50    0.05    --  -46.32-125.00 120.00   84
;
_diffrn_measurement_device 'four-circle diffractometer'
_diffrn_measurement_device_type 'XtaLAB Synergy R, DW system, HyPix'
_diffrn_measurement_method '\w scans'
_diffrn_orient_matrix_type 'CrysAlisPro convention (1999,Acta A55,543-557)'
_diffrn_orient_matrix_UB_11 -0.0554474000
_diffrn_orient_matrix_UB_12 0.0339842000
_diffrn_orient_matrix_UB_13 0.0438043000
_diffrn_orient_matrix_UB_21 -0.0161406000
_diffrn_orient_matrix_UB_22 -0.1141522000
_diffrn_orient_matrix_UB_23 0.0130880000
_diffrn_orient_matrix_UB_31 0.1344194000
_diffrn_orient_matrix_UB_32 0.0002764000
_diffrn_orient_matrix_UB_33 0.0233418000
_diffrn_radiation_monochromator mirror
_diffrn_radiation_probe x-ray
_diffrn_radiation_type 'Cu K\a'
_diffrn_radiation_wavelength 1.54184
_diffrn_reflns_av_R_equivalents 0.0277
_diffrn_reflns_av_unetI/netI 0.0228
_diffrn_reflns_Laue_measured_fraction_full 0.998
_diffrn_reflns_Laue_measured_fraction_max 0.957
_diffrn_reflns_limit_h_max 13
_diffrn_reflns_limit_h_min -11
_diffrn_reflns_limit_k_max 15
_diffrn_reflns_limit_k_min -16
_diffrn_reflns_limit_l_max 37
_diffrn_reflns_limit_l_min -37
_diffrn_reflns_number 32293
_diffrn_reflns_point_group_measured_fraction_full 0.998
_diffrn_reflns_point_group_measured_fraction_max 0.957
_diffrn_reflns_theta_full 67.684
_diffrn_reflns_theta_max 76.437
_diffrn_reflns_theta_min 2.945
_diffrn_source 'Rotating-anode X-ray tube'
_diffrn_source_type 'Rigaku (Cu) X-ray Source'
_exptl_absorpt_coefficient_mu 1.054
_exptl_absorpt_correction_T_max 1.00000
_exptl_absorpt_correction_T_min 0.49919
_exptl_absorpt_correction_type multi-scan
_exptl_absorpt_process_details
;
CrysAlisPro 1.171.41.105a (Rigaku Oxford Diffraction, 2021)
Empirical absorption correction using spherical harmonics,
implemented in SCALE3 ABSPACK scaling algorithm.
;
_exptl_crystal_colour 'clear light colourless'
_exptl_crystal_colour_lustre clear
_exptl_crystal_colour_modifier light
_exptl_crystal_colour_primary colourless
_exptl_crystal_density_diffrn 1.198
_exptl_crystal_description block
_exptl_crystal_F_000 1576
_exptl_crystal_recrystallization_method 'Re-crystallisation from solvent: dichloromethane and methanol'
_exptl_crystal_size_max 0.11
_exptl_crystal_size_mid 0.07
_exptl_crystal_size_min 0.05
_refine_diff_density_max 0.255
_refine_diff_density_min -0.327
_refine_diff_density_rms 0.035
_refine_ls_extinction_coef 0.00214(16)
_refine_ls_extinction_expression Fc^*^=kFc[1+0.001xFc^2^\l^3^/sin(2\q)]^-1/4^
_refine_ls_extinction_method 'SHELXL-2018/3 (Sheldrick 2018)'
_refine_ls_goodness_of_fit_ref 1.045
_refine_ls_hydrogen_treatment constr
_refine_ls_matrix_type full
_refine_ls_number_parameters 499
_refine_ls_number_reflns 8231
_refine_ls_number_restraints 1
_refine_ls_restrained_S_all 1.055
_refine_ls_R_factor_all 0.0466
_refine_ls_R_factor_gt 0.0424
_refine_ls_shift/su_max 0.002
_refine_ls_shift/su_mean 0.000
_refine_ls_structure_factor_coef Fsqd
_refine_ls_weighting_details 'w=1/[\s^2^(Fo^2^)+(0.0608P)^2^+1.0472P] where P=(Fo^2^+2Fc^2^)/3'
_refine_ls_weighting_scheme calc
_refine_ls_wR_factor_gt 0.1170
_refine_ls_wR_factor_ref 0.1199
_reflns_Friedel_coverage 0.000
_reflns_number_gt 7319
_reflns_number_total 8231
_reflns_threshold_expression 'I > 2\s(I)'
_cod_data_source_file d2cc03252j2.cif
_cod_data_source_block Compound_3ca
_cod_depositor_comments
;
The following automatic conversions were performed:

data item '_chemical_melting_point' value '482.15-483.15' was changed
to '482.6(5)' -- the average value was taken and precision was
estimated.

Automatic conversion script
Id: cif_fix_values 7556 2019-12-06 15:28:31Z antanas 
;
_cod_database_code 7130467
_shelx_shelxl_version_number 2018/3
_shelx_space_group_comment
;
The symmetry employed for this shelxl refinement is uniquely defined
by the following loop, which should always be used as a source of
symmetry information in preference to the above space-group names.
They are only intended as comments.
;
_reflns_odcompleteness_completeness 99.88
_reflns_odcompleteness_iscentric 1
_reflns_odcompleteness_theta 66.97
_olex2_refinement_description
;
1. Restrained distances
 H21C-H22B
 3.1 with sigma of 0.01
2.a Ternary CH refined with riding coordinates:
 C2(H2)
2.b Aromatic/amide H refined with riding coordinates:
 C8(H8), C9(H9), C11(H11), C15(H15), C19(H19), C29(H29), C30(H30), C31(H31),
 C32(H32), C33(H33), C35(H35), C36(H36), C37(H37), C38(H38), C42(H42), C43(H43),
  C45(H45), C46(H46)
2.c Idealised Me refined as rotating group:
 C12(H12A,H12B,H12C), C13(H13A,H13B,H13C), C21(H21A,H21B,H21C), C22(H22A,H22B,
 H22C), C23(H23A,H23B,H23C), C25(H25A,H25B,H25C), C26(H26A,H26B,H26C), C27(H27A,
 H27B,H27C), C40(H40A,H40B,H40C), C47(H47A,H47B,H47C)
2.d Idealised tetrahedral OH refined as rotating group:
 O1(H1)
;
_olex2_submission_special_instructions 'No special instructions were received'
_oxdiff_exptl_absorpt_empirical_details
;
Empirical correction (ABSPACK) includes:
- Absorption correction using spherical harmonics
- Frame scaling
;
_oxdiff_exptl_absorpt_empirical_full_max 1.759
_oxdiff_exptl_absorpt_empirical_full_min 0.727

loop_
_space_group_symop_operation_xyz
'x, y, z'
'-x, y+1/2, -z+1/2'
'-x, -y, -z'
'x, -y-1/2, z-1/2'

loop_
_atom_site_label
_atom_site_type_symbol
_atom_site_fract_x
_atom_site_fract_y
_atom_site_fract_z
_atom_site_U_iso_or_equiv
_atom_site_adp_type
_atom_site_occupancy
_atom_site_site_symmetry_order
_atom_site_calc_flag
_atom_site_refinement_flags_posn
_atom_site_refinement_flags_adp
_atom_site_refinement_flags_occupancy
_atom_site_disorder_assembly
_atom_site_disorder_group
S1 S 0.44747(3) 0.72160(2) 0.35227(2) 0.03871(11) Uani 1 1 d . . . . .
O1 O 0.41620(15) -0.03396(9) 0.39796(6) 0.0854(5) Uani 1 1 d . . . . .
H1 H 0.479357 -0.068681 0.405018 0.128 Uiso 1 1 calc R U . . .
O2 O 0.42205(13) 0.63611(10) 0.25591(4) 0.0623(3) Uani 1 1 d . . . . .
O3 O 0.46494(11) 0.73697(8) 0.39936(3) 0.0476(3) Uani 1 1 d . . . . .
O4 O 0.36252(11) 0.78625(8) 0.32599(4) 0.0525(3) Uani 1 1 d . . . . .
N1 N 0.33635(13) 0.44168(10) 0.48537(4) 0.0446(3) Uani 1 1 d . . . . .
N2 N 0.39871(11) 0.60045(8) 0.34459(4) 0.0360(2) Uani 1 1 d . . . . .
C1 C 0.39836(13) 0.44966(10) 0.44721(4) 0.0385(3) Uani 1 1 d . . . . .
C2 C 0.50302(13) 0.39271(10) 0.42697(5) 0.0374(3) Uani 1 1 d . . . . .
H2 H 0.582145 0.403548 0.445307 0.045 Uiso 1 1 calc R U . . .
C3 C 0.50984(13) 0.45252(10) 0.38281(4) 0.0359(3) Uani 1 1 d . . . . .
C4 C 0.42228(12) 0.52972(10) 0.38114(4) 0.0342(3) Uani 1 1 d . . . . .
C5 C 0.35261(13) 0.53014(10) 0.42153(5) 0.0373(3) Uani 1 1 d . . . . .
C6 C 0.25531(13) 0.57937(11) 0.44490(5) 0.0404(3) Uani 1 1 d . . . . .
C7 C 0.24744(14) 0.52105(12) 0.48462(5) 0.0444(3) Uani 1 1 d . . . . .
C8 C 0.16112(17) 0.54656(15) 0.51592(6) 0.0584(4) Uani 1 1 d . . . . .
H8 H 0.156269 0.508254 0.541927 0.070 Uiso 1 1 calc R U . . .
C9 C 0.08292(17) 0.63069(16) 0.50705(7) 0.0650(5) Uani 1 1 d . . . . .
H9 H 0.024959 0.648812 0.527695 0.078 Uiso 1 1 calc R U . . .
C10 C 0.08749(15) 0.68958(14) 0.46829(7) 0.0587(4) Uani 1 1 d . . . . .
C11 C 0.17384(14) 0.66425(12) 0.43737(6) 0.0493(4) Uani 1 1 d . . . . .
H11 H 0.177895 0.703469 0.411582 0.059 Uiso 1 1 calc R U . . .
C12 C 0.3584(2) 0.36421(14) 0.51970(6) 0.0616(5) Uani 1 1 d . . . . .
H12A H 0.378444 0.397522 0.547811 0.092 Uiso 1 1 calc R U . . .
H12B H 0.427914 0.320818 0.512505 0.092 Uiso 1 1 calc R U . . .
H12C H 0.283351 0.322884 0.521571 0.092 Uiso 1 1 calc R U . . .
C13 C -0.00309(19) 0.77975(18) 0.45984(9) 0.0819(7) Uani 1 1 d . . . . .
H13A H 0.031790 0.827055 0.439304 0.123 Uiso 1 1 calc R U . . .
H13B H -0.014942 0.814678 0.487428 0.123 Uiso 1 1 calc R U . . .
H13C H -0.083376 0.754504 0.447462 0.123 Uiso 1 1 calc R U . . .
C14 C 0.48124(13) 0.27705(10) 0.42067(5) 0.0371(3) Uani 1 1 d . . . . .
C15 C 0.57537(13) 0.20633(10) 0.43282(5) 0.0389(3) Uani 1 1 d . . . . .
H15 H 0.651609 0.230066 0.446393 0.047 Uiso 1 1 calc R U . . .
C16 C 0.55983(13) 0.10062(10) 0.42541(5) 0.0398(3) Uani 1 1 d . . . . .
C17 C 0.44204(15) 0.06803(11) 0.40609(5) 0.0452(3) Uani 1 1 d . . . . .
C18 C 0.34275(14) 0.13734(11) 0.39438(5) 0.0436(3) Uani 1 1 d . . . . .
C19 C 0.36625(13) 0.24157(11) 0.40160(5) 0.0422(3) Uani 1 1 d . . . . .
H19 H 0.302925 0.289173 0.393397 0.051 Uiso 1 1 calc R U . . .
C20 C 0.67123(15) 0.02496(12) 0.43652(5) 0.0482(4) Uani 1 1 d . . . . .
C21 C 0.6357(2) -0.06039(15) 0.46903(8) 0.0733(6) Uani 1 1 d . . . . .
H21A H 0.635802 -0.032446 0.498607 0.110 Uiso 1 1 calc R U . . .
H21B H 0.696416 -0.115558 0.468565 0.110 Uiso 1 1 calc R U . . .
H21C H 0.552620 -0.086447 0.460221 0.110 Uiso 1 1 calc DR U . . .
C22 C 0.7133(2) -0.0230(2) 0.39316(7) 0.0848(7) Uani 1 1 d . . . . .
H22A H 0.777527 0.019626 0.381346 0.127 Uiso 1 1 calc R U . . .
H22B H 0.641647 -0.027630 0.371857 0.127 Uiso 1 1 calc DR U . . .
H22C H 0.746900 -0.090861 0.399177 0.127 Uiso 1 1 calc R U . . .
C23 C 0.78582(18) 0.08054(16) 0.45915(8) 0.0737(6) Uani 1 1 d . . . . .
H23A H 0.814912 0.132736 0.439543 0.111 Uiso 1 1 calc R U . . .
H23B H 0.852706 0.031597 0.465906 0.111 Uiso 1 1 calc R U . . .
H23C H 0.761835 0.112222 0.486211 0.111 Uiso 1 1 calc R U . . .
C24 C 0.21179(16) 0.09956(13) 0.37494(7) 0.0598(5) Uani 1 1 d . . . . .
C25 C 0.1518(2) 0.0276(2) 0.40825(11) 0.1071(10) Uani 1 1 d . . . . .
H25A H 0.068077 0.008214 0.396779 0.161 Uiso 1 1 calc R U . . .
H25B H 0.146508 0.062777 0.436174 0.161 Uiso 1 1 calc R U . . .
H25C H 0.203143 -0.033266 0.412638 0.161 Uiso 1 1 calc R U . . .
C26 C 0.2248(2) 0.0429(2) 0.33057(8) 0.0895(8) Uani 1 1 d . . . . .
H26A H 0.144543 0.012998 0.320708 0.134 Uiso 1 1 calc R U . . .
H26B H 0.287342 -0.010688 0.334653 0.134 Uiso 1 1 calc R U . . .
H26C H 0.250525 0.091099 0.308618 0.134 Uiso 1 1 calc R U . . .
C27 C 0.1201(2) 0.18942(19) 0.36557(11) 0.0967(9) Uani 1 1 d . . . . .
H27A H 0.153640 0.234907 0.344031 0.145 Uiso 1 1 calc R U . . .
H27B H 0.109544 0.226732 0.392675 0.145 Uiso 1 1 calc R U . . .
H27C H 0.039333 0.163128 0.354111 0.145 Uiso 1 1 calc R U . . .
C28 C 0.60139(13) 0.42340(10) 0.35041(5) 0.0400(3) Uani 1 1 d . . . . .
C29 C 0.71777(15) 0.37884(14) 0.36488(6) 0.0555(4) Uani 1 1 d . . . . .
H29 H 0.736989 0.368339 0.395164 0.067 Uiso 1 1 calc R U . . .
C30 C 0.80425(18) 0.35033(18) 0.33467(9) 0.0755(6) Uani 1 1 d . . . . .
H30 H 0.881147 0.320830 0.344837 0.091 Uiso 1 1 calc R U . . .
C31 C 0.77805(19) 0.36504(18) 0.28963(8) 0.0770(6) Uani 1 1 d . . . . .
H31 H 0.836616 0.345201 0.269471 0.092 Uiso 1 1 calc R U . . .
C32 C 0.6649(2) 0.40919(16) 0.27474(7) 0.0671(5) Uani 1 1 d . . . . .
H32 H 0.647342 0.420498 0.244421 0.081 Uiso 1 1 calc R U . . .
C33 C 0.57654(16) 0.43702(13) 0.30475(5) 0.0512(4) Uani 1 1 d . . . . .
H33 H 0.499320 0.465298 0.294178 0.061 Uiso 1 1 calc R U . . .
C34 C 0.29589(14) 0.57840(11) 0.31217(5) 0.0433(3) Uani 1 1 d . . . . .
C35 C 0.18480(16) 0.53525(13) 0.32567(7) 0.0575(4) Uani 1 1 d . . . . .
H35 H 0.176357 0.521612 0.355695 0.069 Uiso 1 1 calc R U . . .
C36 C 0.0861(2) 0.51229(17) 0.29456(9) 0.0804(7) Uani 1 1 d . . . . .
H36 H 0.011969 0.482210 0.303597 0.096 Uiso 1 1 calc R U . . .
C37 C 0.0980(2) 0.53400(18) 0.25057(9) 0.0888(8) Uani 1 1 d . . . . .
H37 H 0.030628 0.520056 0.229924 0.107 Uiso 1 1 calc R U . . .
C38 C 0.2076(2) 0.57603(16) 0.23635(7) 0.0761(6) Uani 1 1 d . . . . .
H38 H 0.214118 0.590122 0.206262 0.091 Uiso 1 1 calc R U . . .
C39 C 0.30935(18) 0.59768(13) 0.26687(5) 0.0536(4) Uani 1 1 d . . . . .
C40 C 0.4487(3) 0.6401(2) 0.21016(6) 0.0847(7) Uani 1 1 d . . . . .
H40A H 0.388355 0.684611 0.194373 0.127 Uiso 1 1 calc R U . . .
H40B H 0.442751 0.571900 0.197646 0.127 Uiso 1 1 calc R U . . .
H40C H 0.532845 0.666627 0.207597 0.127 Uiso 1 1 calc R U . . .
C41 C 0.59977(15) 0.72962(11) 0.33185(5) 0.0462(3) Uani 1 1 d . . . . .
C42 C 0.70151(17) 0.68314(14) 0.35552(6) 0.0585(4) Uani 1 1 d . . . . .
H42 H 0.688429 0.643346 0.380558 0.070 Uiso 1 1 calc R U . . .
C43 C 0.8220(2) 0.69639(17) 0.34163(9) 0.0766(6) Uani 1 1 d . . . . .
H43 H 0.890020 0.664615 0.357407 0.092 Uiso 1 1 calc R U . . .
C44 C 0.8443(2) 0.75591(17) 0.30474(10) 0.0835(7) Uani 1 1 d . . . . .
C45 C 0.7410(2) 0.79882(18) 0.28106(9) 0.0846(7) Uani 1 1 d . . . . .
H45 H 0.753798 0.836879 0.255502 0.102 Uiso 1 1 calc R U . . .
C46 C 0.6192(2) 0.78677(15) 0.29428(7) 0.0649(5) Uani 1 1 d . . . . .
H46 H 0.550935 0.816928 0.277991 0.078 Uiso 1 1 calc R U . . .
C47 C 0.9785(3) 0.7739(2) 0.29156(15) 0.1414(16) Uani 1 1 d . . . . .
H47A H 0.979203 0.775256 0.259657 0.212 Uiso 1 1 calc R U . . .
H47B H 1.032396 0.719094 0.303159 0.212 Uiso 1 1 calc R U . . .
H47C H 1.009061 0.838768 0.303495 0.212 Uiso 1 1 calc R U . . .

loop_
_atom_site_aniso_label
_atom_site_aniso_U_11
_atom_site_aniso_U_22
_atom_site_aniso_U_33
_atom_site_aniso_U_23
_atom_site_aniso_U_13
_atom_site_aniso_U_12
S1 0.0496(2) 0.02625(17) 0.03971(19) 0.00075(12) -0.00125(14) -0.00100(13)
O1 0.0950(10) 0.0280(6) 0.1254(13) -0.0104(7) -0.0510(10) 0.0034(6)
O2 0.0821(9) 0.0658(8) 0.0387(6) 0.0014(5) 0.0012(5) -0.0018(7)
O3 0.0636(7) 0.0364(5) 0.0422(5) -0.0054(4) -0.0002(5) -0.0040(5)
O4 0.0657(7) 0.0330(5) 0.0575(7) 0.0073(4) -0.0056(5) 0.0070(5)
N1 0.0586(7) 0.0374(6) 0.0378(6) 0.0017(5) 0.0026(5) -0.0066(5)
N2 0.0423(6) 0.0281(5) 0.0367(6) 0.0011(4) -0.0045(4) -0.0014(4)
C1 0.0485(8) 0.0285(6) 0.0381(7) -0.0002(5) 0.0006(6) -0.0019(6)
C2 0.0426(7) 0.0266(6) 0.0419(7) 0.0004(5) -0.0053(5) 0.0007(5)
C3 0.0397(7) 0.0263(6) 0.0412(7) -0.0023(5) -0.0023(5) -0.0014(5)
C4 0.0389(7) 0.0261(6) 0.0370(6) -0.0003(5) -0.0012(5) -0.0011(5)
C5 0.0427(7) 0.0285(6) 0.0407(7) 0.0003(5) 0.0024(5) 0.0017(5)
C6 0.0415(7) 0.0351(7) 0.0449(7) -0.0054(6) 0.0039(6) -0.0027(6)
C7 0.0482(8) 0.0413(8) 0.0439(7) -0.0077(6) 0.0047(6) -0.0097(6)
C8 0.0614(10) 0.0649(11) 0.0502(9) -0.0122(8) 0.0140(7) -0.0184(9)
C9 0.0505(9) 0.0718(12) 0.0747(12) -0.0271(10) 0.0208(8) -0.0080(9)
C10 0.0413(8) 0.0559(10) 0.0792(12) -0.0220(9) 0.0067(8) -0.0018(7)
C11 0.0435(8) 0.0425(8) 0.0618(9) -0.0068(7) 0.0031(7) 0.0029(6)
C12 0.0876(13) 0.0505(10) 0.0466(9) 0.0128(7) 0.0032(8) -0.0084(9)
C13 0.0512(10) 0.0750(14) 0.1201(19) -0.0276(13) 0.0099(11) 0.0143(10)
C14 0.0416(7) 0.0267(6) 0.0419(7) 0.0004(5) -0.0044(5) 0.0016(5)
C15 0.0389(7) 0.0313(7) 0.0450(7) 0.0011(5) -0.0078(5) 0.0006(5)
C16 0.0437(7) 0.0305(7) 0.0439(7) 0.0003(5) -0.0073(6) 0.0060(6)
C17 0.0528(8) 0.0261(7) 0.0546(8) -0.0036(6) -0.0124(7) 0.0014(6)
C18 0.0414(7) 0.0346(7) 0.0532(8) -0.0020(6) -0.0102(6) -0.0001(6)
C19 0.0406(7) 0.0317(7) 0.0526(8) 0.0005(6) -0.0086(6) 0.0057(6)
C20 0.0501(8) 0.0352(8) 0.0575(9) 0.0003(6) -0.0093(7) 0.0126(6)
C21 0.0725(12) 0.0534(11) 0.0918(15) 0.0249(10) -0.0121(11) 0.0139(9)
C22 0.0902(15) 0.0883(16) 0.0749(13) -0.0131(11) -0.0017(11) 0.0456(13)
C23 0.0517(10) 0.0553(11) 0.1100(16) 0.0006(11) -0.0248(10) 0.0136(8)
C24 0.0461(9) 0.0460(9) 0.0841(12) -0.0045(8) -0.0201(8) -0.0038(7)
C25 0.0670(14) 0.111(2) 0.142(3) 0.0243(18) -0.0095(14) -0.0367(14)
C26 0.0780(14) 0.0830(15) 0.1009(17) -0.0288(13) -0.0440(13) 0.0045(12)
C27 0.0505(11) 0.0711(14) 0.162(3) -0.0186(15) -0.0428(13) 0.0086(10)
C28 0.0395(7) 0.0285(6) 0.0520(8) -0.0053(6) 0.0032(6) -0.0017(5)
C29 0.0435(8) 0.0521(10) 0.0708(11) -0.0009(8) 0.0028(7) 0.0050(7)
C30 0.0441(9) 0.0734(13) 0.1106(18) -0.0080(12) 0.0174(10) 0.0111(9)
C31 0.0596(11) 0.0796(14) 0.0959(16) -0.0240(12) 0.0358(11) -0.0053(10)
C32 0.0718(12) 0.0711(12) 0.0604(11) -0.0172(9) 0.0205(9) -0.0079(10)
C33 0.0543(9) 0.0501(9) 0.0495(8) -0.0100(7) 0.0058(7) 0.0034(7)
C34 0.0478(8) 0.0326(7) 0.0475(8) -0.0032(6) -0.0115(6) 0.0024(6)
C35 0.0506(9) 0.0481(9) 0.0719(11) 0.0010(8) -0.0104(8) -0.0055(7)
C36 0.0586(11) 0.0656(13) 0.1126(19) -0.0023(12) -0.0282(11) -0.0136(9)
C37 0.0859(16) 0.0729(14) 0.0998(18) -0.0114(12) -0.0527(14) -0.0053(12)
C38 0.1002(16) 0.0633(12) 0.0594(11) -0.0088(9) -0.0373(11) 0.0072(11)
C39 0.0715(11) 0.0411(8) 0.0459(8) -0.0038(6) -0.0146(7) 0.0049(8)
C40 0.1227(19) 0.0871(16) 0.0451(10) 0.0013(10) 0.0129(11) 0.0190(14)
C41 0.0553(9) 0.0339(7) 0.0494(8) -0.0002(6) 0.0034(7) -0.0090(6)
C42 0.0564(10) 0.0527(10) 0.0664(11) 0.0104(8) 0.0054(8) -0.0050(8)
C43 0.0565(11) 0.0607(12) 0.1139(18) 0.0099(11) 0.0149(11) 0.0006(9)
C44 0.0759(14) 0.0498(11) 0.130(2) 0.0085(12) 0.0454(14) -0.0045(10)
C45 0.0950(16) 0.0680(13) 0.0952(16) 0.0218(12) 0.0393(13) -0.0105(12)
C46 0.0753(12) 0.0561(11) 0.0641(11) 0.0158(8) 0.0102(9) -0.0075(9)
C47 0.0931(19) 0.090(2) 0.252(5) 0.052(2) 0.094(2) 0.0120(15)

loop_
_atom_type_symbol
_atom_type_description
_atom_type_scat_dispersion_real
_atom_type_scat_dispersion_imag
_atom_type_scat_source
C C 0.0181 0.0091 'International Tables Vol C Tables 4.2.6.8 and 6.1.1.4'
H H 0.0000 0.0000 'International Tables Vol C Tables 4.2.6.8 and 6.1.1.4'
N N 0.0311 0.0180 'International Tables Vol C Tables 4.2.6.8 and 6.1.1.4'
O O 0.0492 0.0322 'International Tables Vol C Tables 4.2.6.8 and 6.1.1.4'
S S 0.3331 0.5567 'International Tables Vol C Tables 4.2.6.8 and 6.1.1.4'

loop_
_geom_angle_atom_site_label_1
_geom_angle_atom_site_label_2
_geom_angle_atom_site_label_3
_geom_angle
_geom_angle_site_symmetry_1
_geom_angle_site_symmetry_3
_geom_angle_publ_flag
O3 S1 N2 106.70(6) . . ?
O3 S1 C41 106.03(7) . . ?
O4 S1 O3 120.16(7) . . ?
O4 S1 N2 107.38(6) . . ?
O4 S1 C41 109.09(7) . . ?
N2 S1 C41 106.78(6) . . ?
C17 O1 H1 109.5 . . ?
C39 O2 C40 118.87(16) . . ?
C1 N1 C7 106.97(12) . . ?
C1 N1 C12 126.19(14) . . ?
C7 N1 C12 126.84(14) . . ?
C4 N2 S1 117.22(8) . . ?
C34 N2 S1 119.61(9) . . ?
C34 N2 C4 118.44(11) . . ?
N1 C1 C2 135.80(13) . . ?
N1 C1 C5 111.26(13) . . ?
C5 C1 C2 112.94(12) . . ?
C1 C2 H2 109.0 . . ?
C1 C2 C3 100.47(10) . . ?
C1 C2 C14 115.23(12) . . ?
C3 C2 H2 109.0 . . ?
C14 C2 H2 109.0 . . ?
C14 C2 C3 113.62(11) . . ?
C4 C3 C2 109.27(12) . . ?
C4 C3 C28 129.84(13) . . ?
C28 C3 C2 120.89(12) . . ?
N2 C4 C5 124.17(11) . . ?
C3 C4 N2 125.32(12) . . ?
C3 C4 C5 110.51(12) . . ?
C1 C5 C4 106.79(12) . . ?
C1 C5 C6 107.46(13) . . ?
C6 C5 C4 145.75(13) . . ?
C7 C6 C5 105.09(13) . . ?
C11 C6 C5 136.09(14) . . ?
C11 C6 C7 118.82(14) . . ?
N1 C7 C6 109.21(13) . . ?
N1 C7 C8 129.44(15) . . ?
C8 C7 C6 121.35(16) . . ?
C7 C8 H8 121.1 . . ?
C9 C8 C7 117.73(17) . . ?
C9 C8 H8 121.1 . . ?
C8 C9 H9 118.7 . . ?
C8 C9 C10 122.57(16) . . ?
C10 C9 H9 118.7 . . ?
C9 C10 C13 120.18(17) . . ?
C11 C10 C9 119.51(17) . . ?
C11 C10 C13 120.30(19) . . ?
C6 C11 H11 120.0 . . ?
C10 C11 C6 120.02(17) . . ?
C10 C11 H11 120.0 . . ?
N1 C12 H12A 109.5 . . ?
N1 C12 H12B 109.5 . . ?
N1 C12 H12C 109.5 . . ?
H12A C12 H12B 109.5 . . ?
H12A C12 H12C 109.5 . . ?
H12B C12 H12C 109.5 . . ?
C10 C13 H13A 109.5 . . ?
C10 C13 H13B 109.5 . . ?
C10 C13 H13C 109.5 . . ?
H13A C13 H13B 109.5 . . ?
H13A C13 H13C 109.5 . . ?
H13B C13 H13C 109.5 . . ?
C15 C14 C2 121.15(12) . . ?
C15 C14 C19 119.01(12) . . ?
C19 C14 C2 119.83(12) . . ?
C14 C15 H15 118.9 . . ?
C14 C15 C16 122.16(13) . . ?
C16 C15 H15 118.9 . . ?
C15 C16 C17 116.95(12) . . ?
C15 C16 C20 120.38(13) . . ?
C17 C16 C20 122.62(13) . . ?
O1 C17 C16 121.72(13) . . ?
O1 C17 C18 115.74(13) . . ?
C16 C17 C18 122.53(13) . . ?
C17 C18 C24 121.78(13) . . ?
C19 C18 C17 117.29(13) . . ?
C19 C18 C24 120.92(13) . . ?
C14 C19 H19 119.0 . . ?
C18 C19 C14 122.00(13) . . ?
C18 C19 H19 119.0 . . ?
C21 C20 C16 112.16(14) . . ?
C22 C20 C16 109.24(13) . . ?
C22 C20 C21 110.26(16) . . ?
C23 C20 C16 111.47(13) . . ?
C23 C20 C21 105.90(15) . . ?
C23 C20 C22 107.68(17) . . ?
C20 C21 H21A 109.5 . . ?
C20 C21 H21B 109.5 . . ?
C20 C21 H21C 109.5 . . ?
H21A C21 H21B 109.5 . . ?
H21A C21 H21C 109.5 . . ?
H21B C21 H21C 109.5 . . ?
C20 C22 H22A 109.5 . . ?
C20 C22 H22B 109.5 . . ?
C20 C22 H22C 109.5 . . ?
H22A C22 H22B 109.5 . . ?
H22A C22 H22C 109.5 . . ?
H22B C22 H22C 109.5 . . ?
C20 C23 H23A 109.5 . . ?
C20 C23 H23B 109.5 . . ?
C20 C23 H23C 109.5 . . ?
H23A C23 H23B 109.5 . . ?
H23A C23 H23C 109.5 . . ?
H23B C23 H23C 109.5 . . ?
C25 C24 C18 110.04(16) . . ?
C25 C24 C26 110.0(2) . . ?
C26 C24 C18 110.54(16) . . ?
C27 C24 C18 111.69(14) . . ?
C27 C24 C25 107.4(2) . . ?
C27 C24 C26 107.12(18) . . ?
C24 C25 H25A 109.5 . . ?
C24 C25 H25B 109.5 . . ?
C24 C25 H25C 109.5 . . ?
H25A C25 H25B 109.5 . . ?
H25A C25 H25C 109.5 . . ?
H25B C25 H25C 109.5 . . ?
C24 C26 H26A 109.5 . . ?
C24 C26 H26B 109.5 . . ?
C24 C26 H26C 109.5 . . ?
H26A C26 H26B 109.5 . . ?
H26A C26 H26C 109.5 . . ?
H26B C26 H26C 109.5 . . ?
C24 C27 H27A 109.5 . . ?
C24 C27 H27B 109.5 . . ?
C24 C27 H27C 109.5 . . ?
H27A C27 H27B 109.5 . . ?
H27A C27 H27C 109.5 . . ?
H27B C27 H27C 109.5 . . ?
C29 C28 C3 120.17(14) . . ?
C33 C28 C3 122.24(13) . . ?
C33 C28 C29 117.59(14) . . ?
C28 C29 H29 119.7 . . ?
C30 C29 C28 120.69(18) . . ?
C30 C29 H29 119.7 . . ?
C29 C30 H30 119.6 . . ?
C31 C30 C29 120.78(19) . . ?
C31 C30 H30 119.6 . . ?
C30 C31 H31 120.3 . . ?
C32 C31 C30 119.49(17) . . ?
C32 C31 H31 120.3 . . ?
C31 C32 H32 119.9 . . ?
C31 C32 C33 120.2(2) . . ?
C33 C32 H32 119.9 . . ?
C28 C33 H33 119.4 . . ?
C32 C33 C28 121.19(17) . . ?
C32 C33 H33 119.4 . . ?
C35 C34 N2 119.80(14) . . ?
C35 C34 C39 119.96(15) . . ?
C39 C34 N2 120.22(14) . . ?
C34 C35 H35 119.9 . . ?
C34 C35 C36 120.2(2) . . ?
C36 C35 H35 119.9 . . ?
C35 C36 H36 120.1 . . ?
C37 C36 C35 119.8(2) . . ?
C37 C36 H36 120.1 . . ?
C36 C37 H37 119.5 . . ?
C36 C37 C38 121.09(18) . . ?
C38 C37 H37 119.5 . . ?
C37 C38 H38 119.9 . . ?
C37 C38 C39 120.2(2) . . ?
C39 C38 H38 119.9 . . ?
O2 C39 C34 116.77(13) . . ?
O2 C39 C38 124.46(18) . . ?
C38 C39 C34 118.77(19) . . ?
O2 C40 H40A 109.5 . . ?
O2 C40 H40B 109.5 . . ?
O2 C40 H40C 109.5 . . ?
H40A C40 H40B 109.5 . . ?
H40A C40 H40C 109.5 . . ?
H40B C40 H40C 109.5 . . ?
C42 C41 S1 119.31(12) . . ?
C46 C41 S1 120.44(14) . . ?
C46 C41 C42 120.13(17) . . ?
C41 C42 H42 120.3 . . ?
C43 C42 C41 119.38(18) . . ?
C43 C42 H42 120.3 . . ?
C42 C43 H43 119.2 . . ?
C42 C43 C44 121.5(2) . . ?
C44 C43 H43 119.2 . . ?
C43 C44 C47 120.5(3) . . ?
C45 C44 C43 117.89(19) . . ?
C45 C44 C47 121.6(2) . . ?
C44 C45 H45 119.1 . . ?
C44 C45 C46 121.7(2) . . ?
C46 C45 H45 119.1 . . ?
C41 C46 C45 119.3(2) . . ?
C41 C46 H46 120.3 . . ?
C45 C46 H46 120.3 . . ?
C44 C47 H47A 109.5 . . ?
C44 C47 H47B 109.5 . . ?
C44 C47 H47C 109.5 . . ?
H47A C47 H47B 109.5 . . ?
H47A C47 H47C 109.5 . . ?
H47B C47 H47C 109.5 . . ?

loop_
_geom_bond_atom_site_label_1
_geom_bond_atom_site_label_2
_geom_bond_distance
_geom_bond_site_symmetry_2
_geom_bond_publ_flag
S1 O3 1.4301(11) . ?
S1 O4 1.4262(11) . ?
S1 N2 1.6609(11) . ?
S1 C41 1.7611(16) . ?
O1 H1 0.8200 . ?
O1 C17 1.3660(18) . ?
O2 C39 1.350(2) . ?
O2 C40 1.423(2) . ?
N1 C1 1.3619(18) . ?
N1 C7 1.390(2) . ?
N1 C12 1.447(2) . ?
N2 C4 1.4391(16) . ?
N2 C34 1.4388(17) . ?
C1 C2 1.491(2) . ?
C1 C5 1.3654(19) . ?
C2 H2 0.9800 . ?
C2 C3 1.5428(19) . ?
C2 C14 1.5237(18) . ?
C3 C4 1.3592(18) . ?
C3 C28 1.466(2) . ?
C4 C5 1.4609(19) . ?
C5 C6 1.4313(19) . ?
C6 C7 1.420(2) . ?
C6 C11 1.404(2) . ?
C7 C8 1.392(2) . ?
C8 H8 0.9300 . ?
C8 C9 1.381(3) . ?
C9 H9 0.9300 . ?
C9 C10 1.396(3) . ?
C10 C11 1.384(2) . ?
C10 C13 1.519(3) . ?
C11 H11 0.9300 . ?
C12 H12A 0.9600 . ?
C12 H12B 0.9600 . ?
C12 H12C 0.9600 . ?
C13 H13A 0.9600 . ?
C13 H13B 0.9600 . ?
C13 H13C 0.9600 . ?
C14 C15 1.3818(18) . ?
C14 C19 1.3859(19) . ?
C15 H15 0.9300 . ?
C15 C16 1.3934(19) . ?
C16 C17 1.402(2) . ?
C16 C20 1.5492(19) . ?
C17 C18 1.406(2) . ?
C18 C19 1.385(2) . ?
C18 C24 1.544(2) . ?
C19 H19 0.9300 . ?
C20 C21 1.538(3) . ?
C20 C22 1.535(3) . ?
C20 C23 1.528(2) . ?
C21 H21A 0.9600 . ?
C21 H21B 0.9600 . ?
C21 H21C 0.9600 . ?
C22 H22A 0.9600 . ?
C22 H22B 0.9600 . ?
C22 H22C 0.9600 . ?
C23 H23A 0.9600 . ?
C23 H23B 0.9600 . ?
C23 H23C 0.9600 . ?
C24 C25 1.535(3) . ?
C24 C26 1.536(3) . ?
C24 C27 1.527(3) . ?
C25 H25A 0.9600 . ?
C25 H25B 0.9600 . ?
C25 H25C 0.9600 . ?
C26 H26A 0.9600 . ?
C26 H26B 0.9600 . ?
C26 H26C 0.9600 . ?
C27 H27A 0.9600 . ?
C27 H27B 0.9600 . ?
C27 H27C 0.9600 . ?
C28 C29 1.400(2) . ?
C28 C33 1.392(2) . ?
C29 H29 0.9300 . ?
C29 C30 1.380(3) . ?
C30 H30 0.9300 . ?
C30 C31 1.378(3) . ?
C31 H31 0.9300 . ?
C31 C32 1.372(3) . ?
C32 H32 0.9300 . ?
C32 C33 1.387(2) . ?
C33 H33 0.9300 . ?
C34 C35 1.383(2) . ?
C34 C39 1.401(2) . ?
C35 H35 0.9300 . ?
C35 C36 1.386(3) . ?
C36 H36 0.9300 . ?
C36 C37 1.366(4) . ?
C37 H37 0.9300 . ?
C37 C38 1.372(4) . ?
C38 H38 0.9300 . ?
C38 C39 1.394(2) . ?
C40 H40A 0.9600 . ?
C40 H40B 0.9600 . ?
C40 H40C 0.9600 . ?
C41 C42 1.386(2) . ?
C41 C46 1.377(2) . ?
C42 H42 0.9300 . ?
C42 C43 1.375(3) . ?
C43 H43 0.9300 . ?
C43 C44 1.383(3) . ?
C44 C45 1.379(4) . ?
C44 C47 1.514(3) . ?
C45 H45 0.9300 . ?
C45 C46 1.379(3) . ?
C46 H46 0.9300 . ?
C47 H47A 0.9600 . ?
C47 H47B 0.9600 . ?
C47 H47C 0.9600 . ?

loop_
_geom_torsion_atom_site_label_1
_geom_torsion_atom_site_label_2
_geom_torsion_atom_site_label_3
_geom_torsion_atom_site_label_4
_geom_torsion
_geom_torsion_site_symmetry_1
_geom_torsion_site_symmetry_2
_geom_torsion_site_symmetry_3
_geom_torsion_site_symmetry_4
_geom_torsion_publ_flag
S1 N2 C4 C3 -107.65(13) . . . . ?
S1 N2 C4 C5 73.61(15) . . . . ?
S1 N2 C34 C35 -118.09(14) . . . . ?
S1 N2 C34 C39 63.78(17) . . . . ?
S1 C41 C42 C43 -174.73(16) . . . . ?
S1 C41 C46 C45 174.71(17) . . . . ?
O1 C17 C18 C19 -179.13(16) . . . . ?
O1 C17 C18 C24 1.8(2) . . . . ?
O3 S1 N2 C4 -19.28(12) . . . . ?
O3 S1 N2 C34 136.00(11) . . . . ?
O3 S1 C41 C42 41.42(15) . . . . ?
O3 S1 C41 C46 -134.59(14) . . . . ?
O4 S1 N2 C4 -149.34(10) . . . . ?
O4 S1 N2 C34 5.95(13) . . . . ?
O4 S1 C41 C42 172.16(13) . . . . ?
O4 S1 C41 C46 -3.85(16) . . . . ?
N1 C1 C2 C3 178.56(15) . . . . ?
N1 C1 C2 C14 56.1(2) . . . . ?
N1 C1 C5 C4 -178.25(11) . . . . ?
N1 C1 C5 C6 1.05(16) . . . . ?
N1 C7 C8 C9 179.60(15) . . . . ?
N2 S1 C41 C42 -72.08(14) . . . . ?
N2 S1 C41 C46 111.91(14) . . . . ?
N2 C4 C5 C1 177.54(12) . . . . ?
N2 C4 C5 C6 -1.3(3) . . . . ?
N2 C34 C35 C36 -179.00(17) . . . . ?
N2 C34 C39 O2 0.6(2) . . . . ?
N2 C34 C39 C38 -179.61(15) . . . . ?
C1 N1 C7 C6 -0.06(16) . . . . ?
C1 N1 C7 C8 -179.63(15) . . . . ?
C1 C2 C3 C4 0.72(14) . . . . ?
C1 C2 C3 C28 -179.60(12) . . . . ?
C1 C2 C14 C15 -134.00(14) . . . . ?
C1 C2 C14 C19 47.35(18) . . . . ?
C1 C5 C6 C7 -1.03(15) . . . . ?
C1 C5 C6 C11 179.40(16) . . . . ?
C2 C1 C5 C4 1.89(16) . . . . ?
C2 C1 C5 C6 -178.81(11) . . . . ?
C2 C3 C4 N2 -178.55(11) . . . . ?
C2 C3 C4 C5 0.33(15) . . . . ?
C2 C3 C28 C29 -30.04(19) . . . . ?
C2 C3 C28 C33 149.02(14) . . . . ?
C2 C14 C15 C16 -176.83(13) . . . . ?
C2 C14 C19 C18 178.73(14) . . . . ?
C3 C2 C14 C15 110.83(15) . . . . ?
C3 C2 C14 C19 -67.81(17) . . . . ?
C3 C4 C5 C1 -1.36(15) . . . . ?
C3 C4 C5 C6 179.82(19) . . . . ?
C3 C28 C29 C30 179.47(16) . . . . ?
C3 C28 C33 C32 179.77(15) . . . . ?
C4 N2 C34 C35 36.90(19) . . . . ?
C4 N2 C34 C39 -141.23(14) . . . . ?
C4 C3 C28 C29 149.58(15) . . . . ?
C4 C3 C28 C33 -31.4(2) . . . . ?
C4 C5 C6 C7 177.78(19) . . . . ?
C4 C5 C6 C11 -1.8(3) . . . . ?
C5 C1 C2 C3 -1.63(15) . . . . ?
C5 C1 C2 C14 -124.14(13) . . . . ?
C5 C6 C7 N1 0.67(16) . . . . ?
C5 C6 C7 C8 -179.72(14) . . . . ?
C5 C6 C11 C10 179.29(16) . . . . ?
C6 C7 C8 C9 0.1(2) . . . . ?
C7 N1 C1 C2 179.19(15) . . . . ?
C7 N1 C1 C5 -0.63(16) . . . . ?
C7 C6 C11 C10 -0.2(2) . . . . ?
C7 C8 C9 C10 0.2(3) . . . . ?
C8 C9 C10 C11 -0.5(3) . . . . ?
C8 C9 C10 C13 178.54(17) . . . . ?
C9 C10 C11 C6 0.5(2) . . . . ?
C11 C6 C7 N1 -179.67(13) . . . . ?
C11 C6 C7 C8 -0.1(2) . . . . ?
C12 N1 C1 C2 -1.5(3) . . . . ?
C12 N1 C1 C5 178.65(14) . . . . ?
C12 N1 C7 C6 -179.33(14) . . . . ?
C12 N1 C7 C8 1.1(3) . . . . ?
C13 C10 C11 C6 -178.54(16) . . . . ?
C14 C2 C3 C4 124.35(12) . . . . ?
C14 C2 C3 C28 -55.96(16) . . . . ?
C14 C15 C16 C17 -1.9(2) . . . . ?
C14 C15 C16 C20 175.67(14) . . . . ?
C15 C14 C19 C18 0.1(2) . . . . ?
C15 C16 C17 O1 -179.09(16) . . . . ?
C15 C16 C17 C18 0.1(2) . . . . ?
C15 C16 C20 C21 123.69(17) . . . . ?
C15 C16 C20 C22 -113.74(18) . . . . ?
C15 C16 C20 C23 5.1(2) . . . . ?
C16 C17 C18 C19 1.6(2) . . . . ?
C16 C17 C18 C24 -177.41(16) . . . . ?
C17 C16 C20 C21 -58.9(2) . . . . ?
C17 C16 C20 C22 63.7(2) . . . . ?
C17 C16 C20 C23 -177.47(17) . . . . ?
C17 C18 C19 C14 -1.7(2) . . . . ?
C17 C18 C24 C25 60.1(2) . . . . ?
C17 C18 C24 C26 -61.6(2) . . . . ?
C17 C18 C24 C27 179.3(2) . . . . ?
C19 C14 C15 C16 1.8(2) . . . . ?
C19 C18 C24 C25 -118.9(2) . . . . ?
C19 C18 C24 C26 119.42(19) . . . . ?
C19 C18 C24 C27 0.2(3) . . . . ?
C20 C16 C17 O1 3.4(3) . . . . ?
C20 C16 C17 C18 -177.37(15) . . . . ?
C24 C18 C19 C14 177.34(15) . . . . ?
C28 C3 C4 N2 1.8(2) . . . . ?
C28 C3 C4 C5 -179.32(13) . . . . ?
C28 C29 C30 C31 0.0(3) . . . . ?
C29 C28 C33 C32 -1.2(2) . . . . ?
C29 C30 C31 C32 0.4(3) . . . . ?
C30 C31 C32 C33 -1.2(3) . . . . ?
C31 C32 C33 C28 1.6(3) . . . . ?
C33 C28 C29 C30 0.4(2) . . . . ?
C34 N2 C4 C3 96.77(16) . . . . ?
C34 N2 C4 C5 -81.97(16) . . . . ?
C34 C35 C36 C37 -1.1(3) . . . . ?
C35 C34 C39 O2 -177.49(15) . . . . ?
C35 C34 C39 C38 2.3(2) . . . . ?
C35 C36 C37 C38 1.6(4) . . . . ?
C36 C37 C38 C39 -0.2(4) . . . . ?
C37 C38 C39 O2 177.97(19) . . . . ?
C37 C38 C39 C34 -1.8(3) . . . . ?
C39 C34 C35 C36 -0.9(3) . . . . ?
C40 O2 C39 C34 169.18(16) . . . . ?
C40 O2 C39 C38 -10.5(3) . . . . ?
C41 S1 N2 C4 93.77(11) . . . . ?
C41 S1 N2 C34 -110.95(12) . . . . ?
C41 C42 C43 C44 0.6(3) . . . . ?
C42 C41 C46 C45 -1.3(3) . . . . ?
C42 C43 C44 C45 -2.4(4) . . . . ?
C42 C43 C44 C47 176.8(3) . . . . ?
C43 C44 C45 C46 2.4(4) . . . . ?
C44 C45 C46 C41 -0.6(4) . . . . ?
C46 C41 C42 C43 1.3(3) . . . . ?
C47 C44 C45 C46 -176.7(3) . . . . ?
